data_4515940
loop_
_publ_author_name
'Kelley, Steven P.'
'Rachiero, Giovanni P.'
'Titi, Hatem M.'
'Rogers, Robin D.'

_publ_section_title
;
 New Reactions for Old Ions: Cage Rearrangements, Hydrolysis, and
 Two-Electron Reduction of <i>nido</i>-Decaborane in Neat
 1-Ethyl-3-Methylimidazolium Acetate.
;
_journal_issue 8
_journal_name_full 'ACS omega'
_journal_page_first 8491
_journal_page_last 8496
_journal_paper_doi 10.1021/acsomega.8b00775
_journal_volume 3
_journal_year 2018
_chemical_formula_sum 'C12 H32 B10 N4'
_chemical_formula_weight 340.51
_space_group_crystal_system monoclinic
_space_group_IT_number 15
_space_group_name_Hall '-C 2yc'
_space_group_name_H-M_alt 'C 1 2/c 1'
_atom_sites_solution_hydrogens mixed
_atom_sites_solution_primary iterative
_atom_sites_solution_secondary difmap
_audit_creation_method SHELXL-2014/7
_cell_angle_alpha 90
_cell_angle_beta 91.920(3)
_cell_angle_gamma 90
_cell_formula_units_Z 4
_cell_length_a 14.0962(16)
_cell_length_b 10.5765(16)
_cell_length_c 14.3649(13)
_cell_measurement_reflns_used 8888
_cell_measurement_temperature 298(2)
_cell_measurement_theta_max 20.38
_cell_measurement_theta_min 2.41
_cell_volume 2140.4(4)
_computing_cell_refinement 'Bruker SAINT'
_computing_data_collection 'Bruker APEX2'
_computing_data_reduction 'Bruker SAINT'
_computing_molecular_graphics 'Bruker SHELXTL'
_computing_publication_material 'Bruker SHELXTL'
_computing_structure_refinement 'SHELXL-2014/7 (Sheldrick, 2014)'
_computing_structure_solution 'SHELXS-97 (Sheldrick 2008)'
_diffrn_ambient_temperature 298(2)
_diffrn_measured_fraction_theta_full 0.997
_diffrn_measured_fraction_theta_max 0.998
_diffrn_measurement_device_type 'Bruker APEX-II CCD'
_diffrn_measurement_method '\f and \w scans'
_diffrn_radiation_type MoK\a
_diffrn_radiation_wavelength 0.71073
_diffrn_reflns_av_R_equivalents 0.0648
_diffrn_reflns_av_unetI/netI 0.0293
_diffrn_reflns_Laue_measured_fraction_full 0.997
_diffrn_reflns_Laue_measured_fraction_max 0.998
_diffrn_reflns_limit_h_max 17
_diffrn_reflns_limit_h_min -17
_diffrn_reflns_limit_k_max 13
_diffrn_reflns_limit_k_min -13
_diffrn_reflns_limit_l_max 17
_diffrn_reflns_limit_l_min -17
_diffrn_reflns_number 38442
_diffrn_reflns_point_group_measured_fraction_full 0.997
_diffrn_reflns_point_group_measured_fraction_max 0.998
_diffrn_reflns_theta_full 25.242
_diffrn_reflns_theta_max 26.439
_diffrn_reflns_theta_min 2.770
_exptl_absorpt_coefficient_mu 0.057
_exptl_absorpt_correction_T_max 0.7454
_exptl_absorpt_correction_T_min 0.6830
_exptl_absorpt_correction_type multi-scan
_exptl_absorpt_process_details 'Bruker AXScale'
_exptl_crystal_colour colourless
_exptl_crystal_density_diffrn 1.057
_exptl_crystal_density_method 'not measured'
_exptl_crystal_description plate
_exptl_crystal_F_000 728
_exptl_crystal_size_max 0.400
_exptl_crystal_size_mid 0.250
_exptl_crystal_size_min 0.200
_refine_diff_density_max 0.312
_refine_diff_density_min -0.198
_refine_diff_density_rms 0.041
_refine_ls_extinction_method none
_refine_ls_goodness_of_fit_ref 1.041
_refine_ls_hydrogen_treatment constr
_refine_ls_matrix_type full
_refine_ls_number_parameters 115
_refine_ls_number_reflns 2197
_refine_ls_number_restraints 0
_refine_ls_restrained_S_all 1.041
_refine_ls_R_factor_all 0.1589
_refine_ls_R_factor_gt 0.1059
_refine_ls_shift/su_max 0.002
_refine_ls_shift/su_mean 0.000
_refine_ls_structure_factor_coef Fsqd
_refine_ls_weighting_details 'w=1/[\s^2^(Fo^2^)+(0.1428P)^2^+2.2358P] where P=(Fo^2^+2Fc^2^)/3'
_refine_ls_weighting_scheme calc
_refine_ls_wR_factor_gt 0.2825
_refine_ls_wR_factor_ref 0.3247
_reflns_Friedel_coverage 0.000
_reflns_number_gt 1302
_reflns_number_total 2197
_reflns_threshold_expression 'I > 2\s(I)'
_cod_data_source_file ao8b00775_si_002.cif
_cod_data_source_block C2mim2B10H10
_cod_original_sg_symbol_H-M 'C 2/c'
_cod_database_code 4515940
_shelx_shelxl_version_number 2014/7
_shelx_space_group_comment
; 
The symmetry employed for this shelxl refinement is uniquely defined 
by the following loop, which should always be used as a source of 
symmetry information in preference to the above space-group names. 
They are only intended as comments. 
;
_shelx_estimated_absorpt_t_min 0.978
_shelx_estimated_absorpt_t_max 0.989

loop_
_space_group_symop_operation_xyz
'x, y, z'
'-x, y, -z+1/2'
'x+1/2, y+1/2, z'
'-x+1/2, y+1/2, -z+1/2'
'-x, -y, -z'
'x, -y, z-1/2'
'-x+1/2, -y+1/2, -z'
'x+1/2, -y+1/2, z-1/2'

loop_
_atom_site_label
_atom_site_type_symbol
_atom_site_fract_x
_atom_site_fract_y
_atom_site_fract_z
_atom_site_U_iso_or_equiv
_atom_site_adp_type
_atom_site_occupancy
_atom_site_site_symmetry_order
_atom_site_calc_flag
_atom_site_refinement_flags_posn
_atom_site_refinement_flags_adp
_atom_site_refinement_flags_occupancy
_atom_site_disorder_assembly
_atom_site_disorder_group
B1 B 0.3726(4) 0.7588(5) 0.7344(4) 0.1092(16) Uani 1 1 d . . . . .
H1 H 0.2843 0.7603 0.7306 0.131 Uiso 1 1 d . U . . .
B2 B 0.4485(3) 0.8690(3) 0.7143(3) 0.0934(14) Uani 1 1 d G . . . .
H2 H 0.4229 0.9472 0.6982 0.112 Uiso 1 1 d . U . . .
B3 B 0.4419(4) 0.8016(4) 0.8265(3) 0.0914(14) Uani 1 1 d . . . . .
H3 H 0.4100 0.8327 0.8888 0.110 Uiso 1 1 d . U . . .
B4 B 0.4434(3) 0.6453(4) 0.7763(2) 0.0784(11) Uani 1 1 d . . . . .
H4 H 0.4136 0.5398 0.7904 0.094 Uiso 1 1 d . U . . .
B5 B 0.4557(3) 0.7090(4) 0.6629(2) 0.0850(13) Uani 1 1 d . . . . .
H5 H 0.4339 0.6718 0.5986 0.102 Uiso 1 1 d . U . . .
N1 N 0.2062(2) 0.5570(3) 0.55684(19) 0.0822(9) Uani 1 1 d . . . . .
C2 C 0.2628(2) 0.4937(3) 0.6123(2) 0.0819(10) Uani 1 1 d . . . . .
H2A H 0.2596 0.4919 0.6769 0.098 Uiso 1 1 calc R U . . .
N3 N 0.32434(17) 0.4337(2) 0.56472(19) 0.0942(10) Uani 1 1 d G . . . .
C4 C 0.30907(19) 0.4629(3) 0.47332(17) 0.152(2) Uani 1 1 d G . . . .
H4A H 0.3438 0.4370 0.4228 0.182 Uiso 1 1 calc R U . . .
C5 C 0.2331(2) 0.5372(3) 0.47288(16) 0.145(2) Uani 1 1 d G . . . .
H5A H 0.2034 0.5705 0.4195 0.174 Uiso 1 1 calc R U . . .
C6 C 0.12591(19) 0.6333(3) 0.5843(3) 0.1330(18) Uani 1 1 d G . . . .
H6A H 0.1467 0.7184 0.5964 0.199 Uiso 1 1 calc R U . . .
H6B H 0.0999 0.5984 0.6396 0.199 Uiso 1 1 calc R U . . .
H6C H 0.0782 0.6335 0.5350 0.199 Uiso 1 1 calc R U . . .
C7 C 0.4055(4) 0.3593(5) 0.5999(6) 0.155(2) Uani 1 1 d . . . . .
H7A H 0.4550 0.3598 0.5546 0.186 Uiso 0.575(13) 1 calc R U P A 1
H7B H 0.4310 0.3967 0.6571 0.186 Uiso 0.575(13) 1 calc R U P A 1
H7C H 0.4251 0.3043 0.5501 0.186 Uiso 0.425(13) 1 calc R U P A 2
H7D H 0.4575 0.4173 0.6133 0.186 Uiso 0.425(13) 1 calc R U P A 2
C8A C 0.3782(10) 0.2388(12) 0.6162(11) 0.154(4) Uani 0.575(13) 1 d . . P A 1
H8A H 0.4318 0.1907 0.6393 0.231 Uiso 0.575(13) 1 calc R U P A 1
H8B H 0.3298 0.2385 0.6617 0.231 Uiso 0.575(13) 1 calc R U P A 1
H8C H 0.3537 0.2017 0.5594 0.231 Uiso 0.575(13) 1 calc R U P A 1
C8B C 0.3951(15) 0.2925(19) 0.6706(16) 0.154(4) Uani 0.425(13) 1 d . . P A 2
H8D H 0.4533 0.2492 0.6860 0.231 Uiso 0.425(13) 1 calc R U P A 2
H8E H 0.3782 0.3453 0.7219 0.231 Uiso 0.425(13) 1 calc R U P A 2
H8F H 0.3456 0.2318 0.6584 0.231 Uiso 0.425(13) 1 calc R U P A 2

loop_
_atom_site_aniso_label
_atom_site_aniso_U_11
_atom_site_aniso_U_22
_atom_site_aniso_U_33
_atom_site_aniso_U_23
_atom_site_aniso_U_13
_atom_site_aniso_U_12
B1 0.093(3) 0.109(4) 0.124(4) -0.018(3) -0.010(3) 0.005(3)
B2 0.108(3) 0.073(2) 0.098(3) 0.016(2) -0.029(2) 0.015(2)
B3 0.124(3) 0.087(3) 0.066(2) 0.0023(19) 0.027(2) 0.036(3)
B4 0.098(3) 0.079(2) 0.0587(18) 0.0000(17) 0.0115(18) -0.017(2)
B5 0.110(3) 0.087(3) 0.0561(19) 0.0020(17) -0.0168(19) -0.028(2)
N1 0.0798(17) 0.0851(19) 0.0810(18) 0.0108(15) -0.0056(14) -0.0098(15)
C2 0.091(2) 0.089(2) 0.0659(18) 0.0060(17) -0.0006(17) -0.003(2)
N3 0.0756(19) 0.101(2) 0.106(2) -0.0134(18) 0.0048(16) -0.0024(17)
C4 0.155(5) 0.233(7) 0.070(3) -0.021(3) 0.030(3) 0.007(5)
C5 0.155(5) 0.215(6) 0.064(3) 0.007(3) -0.014(3) 0.017(4)
C6 0.101(3) 0.110(3) 0.187(5) 0.018(3) 0.006(3) 0.021(3)
C7 0.118(4) 0.114(4) 0.232(7) -0.016(4) -0.006(4) 0.012(3)
C8A 0.162(8) 0.120(9) 0.180(12) 0.000(6) 0.014(9) 0.015(7)
C8B 0.162(8) 0.120(9) 0.180(12) 0.000(6) 0.014(9) 0.015(7)

loop_
_atom_type_symbol
_atom_type_description
_atom_type_scat_dispersion_real
_atom_type_scat_dispersion_imag
_atom_type_scat_source
B B 0.0013 0.0007 'International Tables Vol C Tables 4.2.6.8 and 6.1.1.4'
H H 0.0000 0.0000 'International Tables Vol C Tables 4.2.6.8 and 6.1.1.4'
N N 0.0061 0.0033 'International Tables Vol C Tables 4.2.6.8 and 6.1.1.4'
C C 0.0033 0.0016 'International Tables Vol C Tables 4.2.6.8 and 6.1.1.4'

loop_
_geom_angle_atom_site_label_1
_geom_angle_atom_site_label_2
_geom_angle_atom_site_label_3
_geom_angle
_geom_angle_site_symmetry_1
_geom_angle_site_symmetry_3
B2 B1 B4 101.1(3) . .
B2 B1 B5 68.6(3) . .
B4 B1 B5 64.5(3) . .
B2 B1 B3 64.8(3) . .
B4 B1 B3 65.4(3) . .
B5 B1 B3 99.7(3) . .
B2 B1 H1 130.7 . .
B4 B1 H1 127.8 . .
B5 B1 H1 134.3 . .
B3 B1 H1 125.8 . .
B1 B2 B2 116.0(3) . 2_656
B1 B2 B3 59.4(3) . .
B2 B2 B3 62.2(3) 2_656 .
B1 B2 B3 110.5(3) . 2_656
B2 B2 B3 59.4(3) 2_656 2_656
B3 B2 B3 102.0(3) . 2_656
B1 B2 B5 57.1(2) . .
B2 B2 B5 100.3(2) 2_656 .
B3 B2 B5 90.1(2) . .
B3 B2 B5 56.9(2) 2_656 .
B1 B2 H2 115.6 . .
B2 B2 H2 117.0 2_656 .
B3 B2 H2 123.7 . .
B3 B2 H2 126.6 2_656 .
B5 B2 H2 137.8 . .
B1 B3 B5 112.0(3) . 2_656
B1 B3 B2 55.8(3) . .
B5 B3 B2 103.7(3) 2_656 .
B1 B3 B4 56.8(3) . .
B5 B3 B4 60.0(2) 2_656 .
B2 B3 B4 90.1(2) . .
B1 B3 B2 109.2(3) . 2_656
B5 B3 B2 62.5(2) 2_656 2_656
B2 B3 B2 58.4(3) . 2_656
B4 B3 B2 102.0(3) . 2_656
B1 B3 H3 119.6 . .
B5 B3 H3 118.1 2_656 .
B2 B3 H3 132.7 . .
B4 B3 H3 129.0 . .
B2 B3 H3 122.5 2_656 .
B1 B4 B5 58.0(3) . .
B1 B4 B5 111.4(3) . 2_656
B5 B4 B5 101.9(3) . 2_656
B1 B4 B4 112.4(3) . 2_656
B5 B4 B4 59.8(2) . 2_656
B5 B4 B4 59.7(3) 2_656 2_656
B1 B4 B3 57.8(3) . .
B5 B4 B3 91.3(2) . .
B5 B4 B3 58.4(2) 2_656 .
B4 B4 B3 101.0(2) 2_656 .
B1 B4 H4 121.3 . .
B5 B4 H4 123.2 . .
B5 B4 H4 122.9 2_656 .
B4 B4 H4 112.9 2_656 .
B3 B4 H4 140.2 . .
B1 B5 B3 111.4(3) . 2_656
B1 B5 B4 57.6(3) . .
B3 B5 B4 103.8(3) 2_656 .
B1 B5 B4 112.6(3) . 2_656
B3 B5 B4 61.6(2) 2_656 2_656
B4 B5 B4 60.4(3) . 2_656
B1 B5 B2 54.3(3) . .
B3 B5 B2 60.6(2) 2_656 .
B4 B5 B2 88.4(2) . .
B4 B5 B2 101.8(2) 2_656 .
B1 B5 H5 118.3 . .
B3 B5 H5 120.5 2_656 .
B4 B5 H5 129.4 . .
B4 B5 H5 120.0 2_656 .
B2 B5 H5 133.0 . .
C5 N1 C2 107.3(3) . .
C5 N1 C6 126.7(3) . .
C2 N1 C6 126.0(3) . .
N3 C2 N1 109.8(3) . .
N3 C2 H2A 125.1 . .
N1 C2 H2A 125.1 . .
C2 N3 C4 108.22(18) . .
C2 N3 C7 127.8(4) . .
C4 N3 C7 123.5(4) . .
C5 C4 N3 103.9 . .
C5 C4 H4A 128.0 . .
N3 C4 H4A 128.0 . .
N1 C5 C4 110.66(16) . .
N1 C5 H5A 124.7 . .
C4 C5 H5A 124.7 . .
N1 C6 H6A 109.5 . .
N1 C6 H6B 109.5 . .
H6A C6 H6B 109.5 . .
N1 C6 H6C 109.5 . .
H6A C6 H6C 109.5 . .
H6B C6 H6C 109.5 . .
C8B C7 N3 118.2(11) . .
C8A C7 N3 110.0(7) . .
C8A C7 H7A 109.7 . .
N3 C7 H7A 109.7 . .
C8A C7 H7B 109.7 . .
N3 C7 H7B 109.7 . .
H7A C7 H7B 108.2 . .
C8B C7 H7C 107.8 . .
N3 C7 H7C 107.8 . .
C8B C7 H7D 107.8 . .
N3 C7 H7D 107.8 . .
H7C C7 H7D 107.1 . .
C7 C8A H8A 109.5 . .
C7 C8A H8B 109.5 . .
H8A C8A H8B 109.5 . .
C7 C8A H8C 109.5 . .
H8A C8A H8C 109.5 . .
H8B C8A H8C 109.5 . .
C7 C8B H8D 109.5 . .
C7 C8B H8E 109.5 . .
H8D C8B H8E 109.5 . .
C7 C8B H8F 109.5 . .
H8D C8B H8F 109.5 . .
H8E C8B H8F 109.5 . .

loop_
_geom_bond_atom_site_label_1
_geom_bond_atom_site_label_2
_geom_bond_distance
_geom_bond_site_symmetry_2
B1 B2 1.614(7) .
B1 B4 1.661(7) .
B1 B5 1.668(7) .
B1 B3 1.680(7) .
B1 H1 1.2445 .
B2 B2 1.748(8) 2_656
B2 B3 1.767(6) .
B2 B3 1.816(6) 2_656
B2 B5 1.850(5) .
B2 H2 0.9293 .
B3 B5 1.747(6) 2_656
B3 B4 1.804(6) .
B3 B2 1.816(6) 2_656
B3 H3 1.0665 .
B4 B5 1.775(5) .
B4 B5 1.777(6) 2_656
B4 B4 1.788(8) 2_656
B4 H4 1.2122 .
B5 B3 1.747(6) 2_656
B5 B4 1.777(6) 2_656
B5 H5 1.0414 .
N1 C5 1.293(3) .
N1 C2 1.295(4) .
N1 C6 1.455(4) .
C2 N3 1.290(4) .
C2 H2A 0.9300 .
N3 C4 1.3591(10) .
N3 C7 1.464(6) .
C4 C5 1.3278 .
C4 H4A 0.9300 .
C5 H5A 0.9300 .
C6 H6A 0.9600 .
C6 H6B 0.9600 .
C6 H6C 0.9600 .
C7 C8B 1.250(19) .
C7 C8A 1.354(14) .
C7 H7A 0.9700 .
C7 H7B 0.9700 .
C7 H7C 0.9700 .
C7 H7D 0.9700 .
C8A H8A 0.9600 .
C8A H8B 0.9600 .
C8A H8C 0.9600 .
C8B H8D 0.9600 .
C8B H8E 0.9600 .
C8B H8F 0.9600 .
